data_7107672
loop_
_publ_author_name
'P. Ricardo Girling'
'Andrei Batsanov'
'Hong Shen'
'Andrew Whiting'

_publ_section_title
;
 A multicomponent formal [1+2+2+1]-cycloaddition for the Synthesis of
 dihydropyridines
;
_journal_name_full Chem.Commun.
_journal_page_first 4893
_journal_page_last 4895
_journal_paper_doi 10.1039/c2cc31495a
_journal_volume 48
_journal_year 2012
_chemical_formula_moiety 'C18 H18 N2 O4'
_chemical_formula_sum 'C18 H18 N2 O4'
_chemical_formula_weight 326.34
_chemical_melting_point 379.7(5)
_chemical_name_systematic
;
1,1'-(1-Allyl-4-(4-nitrophenyl)-1,4-dihydropyridine-3,5-diyl)diethanone
;
_space_group_crystal_system triclinic
_space_group_IT_number 2
_space_group_name_Hall '-P 1'
_space_group_name_H-M_alt 'P -1'
_symmetry_space_group_name_Hall '-P 1'
_symmetry_space_group_name_H-M 'P -1'
_atom_sites_solution_hydrogens difmap
_atom_sites_solution_primary direct
_atom_sites_solution_secondary difmap
_audit_creation_date 2012-01-12
_audit_creation_method
;
Olex2 1.1-beta (compiled 2011.11.01 svn.r2039, GUI svn.r3906)
;
_cell_angle_alpha 95.465(2)
_cell_angle_beta 99.984(2)
_cell_angle_gamma 93.148(2)
_cell_formula_units_Z 2
_cell_length_a 8.0656(3)
_cell_length_b 8.3174(3)
_cell_length_c 12.3033(4)
_cell_measurement_reflns_used 4742
_cell_measurement_temperature 120
_cell_measurement_theta_max 30.90
_cell_measurement_theta_min 2.49
_cell_volume 807.02(5)
_computing_cell_refinement 'SAINT v6.45A (Bruker, 2003)'
_computing_data_collection 'SMART v5.625 (Bruker, 2001)'
_computing_data_reduction 'SAINT v6.45A (Bruker, 2003)'
_computing_molecular_graphics
;
O. V. Dolomanov, L. J. Bourhis, R. J. Gildea, J. A. K. Howard and H. Puschmann,
OLEX2: a complete structure solution, refinement and analysis program.
J. Appl. Cryst. (2009). 42, 339-341.
;
_computing_publication_material
;
O. V. Dolomanov, L. J. Bourhis, R. J. Gildea, J. A. K. Howard and H. Puschmann,
OLEX2: a complete structure solution, refinement and analysis program.
J. Appl. Cryst. (2009). 42, 339-341.
;
_computing_structure_refinement
;
XL, G.M. Sheldrick, Acta Cryst.
(2008). A64, 112-122
;
_computing_structure_solution
;
XS, G.M. Sheldrick, Acta Cryst.
(2008). A64, 112-122
;
_diffrn_ambient_temperature 120
_diffrn_detector 'CCD area detector'
_diffrn_detector_area_resol_mean 5.6
_diffrn_detector_type 'Bruker SMART CCD 6000 area detector'
_diffrn_measured_fraction_theta_full 1.000
_diffrn_measured_fraction_theta_max 1.000
_diffrn_measurement_device 'three-circle diffractometer'
_diffrn_measurement_device_type 'Bruker SMART CCD 6000 area detector'
_diffrn_measurement_method '\w scans'
_diffrn_radiation_monochromator graphite
_diffrn_radiation_probe x-ray
_diffrn_radiation_type MoK\a
_diffrn_radiation_wavelength 0.71073
_diffrn_radiation_xray_symbol K-L~3~
_diffrn_reflns_av_R_equivalents 0.0267
_diffrn_reflns_av_unetI/netI 0.0310
_diffrn_reflns_limit_h_max 11
_diffrn_reflns_limit_h_min -11
_diffrn_reflns_limit_k_max 11
_diffrn_reflns_limit_k_min -11
_diffrn_reflns_limit_l_max 17
_diffrn_reflns_limit_l_min -17
_diffrn_reflns_number 13943
_diffrn_reflns_theta_full 29.50
_diffrn_reflns_theta_max 29.50
_diffrn_reflns_theta_min 1.69
_diffrn_source 'sealed X-ray tube'
_diffrn_source_current 35.0
_diffrn_source_power 1.75
_diffrn_source_target Mo
_diffrn_source_voltage 50.0
_diffrn_standards_number 0
_exptl_absorpt_coefficient_mu 0.096
_exptl_absorpt_correction_T_max 0.8622
_exptl_absorpt_correction_T_min 0.6693
_exptl_absorpt_correction_type multi-scan
_exptl_absorpt_process_details
;
SADABS-2006/1 (Bruker,2006) was used for absorption correction.
R(int) was 0.0375 before and 0.0259 after correction.
The Ratio of minimum to maximum transmission is 0.7763.
The \l/2 correction factor is 0.0015.
;
_exptl_crystal_colour 'clear light yellow'
_exptl_crystal_colour_lustre clear
_exptl_crystal_colour_modifier light
_exptl_crystal_colour_primary yellow
_exptl_crystal_density_diffrn 1.343
_exptl_crystal_density_method 'not measured'
_exptl_crystal_description block
_exptl_crystal_F_000 344
_exptl_crystal_size_max 0.31
_exptl_crystal_size_mid 0.24
_exptl_crystal_size_min 0.07
_refine_diff_density_max 0.420
_refine_diff_density_min -0.220
_refine_diff_density_rms 0.051
_refine_ls_extinction_method none
_refine_ls_goodness_of_fit_ref 1.061
_refine_ls_hydrogen_treatment refall
_refine_ls_matrix_type full
_refine_ls_number_parameters 289
_refine_ls_number_reflns 4499
_refine_ls_number_restraints 0
_refine_ls_restrained_S_all 1.061
_refine_ls_R_factor_all 0.0622
_refine_ls_R_factor_gt 0.0475
_refine_ls_shift/su_max 0.000
_refine_ls_shift/su_mean 0.000
_refine_ls_structure_factor_coef Fsqd
_refine_ls_weighting_details 'calc w=1/[\s^2^(Fo^2^)+(0.0600P)^2^+0.3P] where P=(Fo^2^+2Fc^2^)/3'
_refine_ls_weighting_scheme calc
_refine_ls_wR_factor_gt 0.1204
_refine_ls_wR_factor_ref 0.1349
_reflns_number_gt 3510
_reflns_number_total 4499
_reflns_threshold_expression I>2sigma(I)
_cod_data_source_file c2cc31495a.txt
_cod_data_source_block 4g
_cod_database_code 7107672

loop_
_space_group_symop_id
_space_group_symop_operation_xyz
1 'x, y, z'
2 '-x, -y, -z'

loop_
_atom_site_label
_atom_site_type_symbol
_atom_site_fract_x
_atom_site_fract_y
_atom_site_fract_z
_atom_site_U_iso_or_equiv
_atom_site_adp_type
_atom_site_occupancy
_atom_site_symmetry_multiplicity
_atom_site_calc_flag
O1 O 0.06037(12) -0.09224(11) 0.60772(8) 0.0265(2) Uani 1 1 d
O2 O -0.34875(11) 0.34815(11) 0.58650(8) 0.0290(2) Uani 1 1 d
O3 O -0.34588(17) -0.07884(18) 1.05590(11) 0.0524(3) Uani 1 1 d
O4 O -0.20248(19) 0.13255(17) 1.14893(10) 0.0543(4) Uani 1 1 d
N1 N 0.23821(13) 0.46256(12) 0.70538(9) 0.0240(2) Uani 1 1 d
N2 N -0.25259(17) 0.04435(17) 1.06261(11) 0.0376(3) Uani 1 1 d
C1 C 0.26659(15) 0.30036(15) 0.68803(10) 0.0225(2) Uani 1 1 d
C2 C 0.14081(15) 0.18298(14) 0.66142(10) 0.0208(2) Uani 1 1 d
C3 C -0.04059(15) 0.22093(14) 0.66360(10) 0.0202(2) Uani 1 1 d
C4 C -0.05775(15) 0.39859(14) 0.64850(10) 0.0213(2) Uani 1 1 d
C5 C 0.07707(15) 0.50782(15) 0.67385(10) 0.0224(2) Uani 1 1 d
C6 C 0.38431(16) 0.58186(16) 0.73179(12) 0.0258(3) Uani 1 1 d
C7 C 0.47412(18) 0.58427(17) 0.84924(12) 0.0309(3) Uani 1 1 d
C8 C 0.6297(2) 0.5431(2) 0.87704(15) 0.0452(4) Uani 1 1 d
C9 C 0.17468(16) 0.01544(14) 0.62757(10) 0.0219(2) Uani 1 1 d
C10 C 0.35272(18) -0.02092(17) 0.61621(13) 0.0291(3) Uani 1 1 d
C11 C -0.22645(15) 0.44849(15) 0.60599(10) 0.0225(2) Uani 1 1 d
C12 C -0.24958(17) 0.62349(17) 0.58777(13) 0.0282(3) Uani 1 1 d
C13 C -0.09562(15) 0.17548(14) 0.76986(10) 0.0213(2) Uani 1 1 d
C14 C -0.21383(17) 0.04621(17) 0.76554(11) 0.0277(3) Uani 1 1 d
C15 C -0.26585(18) 0.00199(18) 0.86122(12) 0.0321(3) Uani 1 1 d
C16 C -0.19724(17) 0.09045(17) 0.96100(11) 0.0285(3) Uani 1 1 d
C17 C -0.0785(2) 0.21852(18) 0.96926(12) 0.0323(3) Uani 1 1 d
C18 C -0.02788(19) 0.26044(17) 0.87248(11) 0.0301(3) Uani 1 1 d
H1 H 0.383(2) 0.2811(19) 0.6930(13) 0.025(4) Uiso 1 1 d
H3 H -0.116(2) 0.1524(19) 0.6007(13) 0.024(4) Uiso 1 1 d
H5 H 0.0699(19) 0.6216(19) 0.6699(13) 0.024(4) Uiso 1 1 d
H6A H 0.339(2) 0.686(2) 0.7181(15) 0.035(4) Uiso 1 1 d
H6B H 0.462(2) 0.552(2) 0.6779(15) 0.036(4) Uiso 1 1 d
H7 H 0.410(2) 0.622(2) 0.9051(16) 0.038(5) Uiso 1 1 d
H8A H 0.682(3) 0.551(2) 0.9556(17) 0.048(5) Uiso 1 1 d
H8B H 0.697(3) 0.504(3) 0.821(2) 0.061(6) Uiso 1 1 d
H10A H 0.351(2) -0.131(2) 0.5765(15) 0.037(5) Uiso 1 1 d
H10B H 0.422(3) -0.015(2) 0.6886(18) 0.048(5) Uiso 1 1 d
H10C H 0.401(2) 0.058(2) 0.5751(16) 0.043(5) Uiso 1 1 d
H12A H -0.233(2) 0.691(2) 0.6585(18) 0.048(5) Uiso 1 1 d
H12B H -0.365(2) 0.633(2) 0.5473(15) 0.034(4) Uiso 1 1 d
H12C H -0.164(2) 0.667(2) 0.5471(16) 0.045(5) Uiso 1 1 d
H14 H -0.259(2) -0.015(2) 0.6927(14) 0.030(4) Uiso 1 1 d
H15 H -0.351(2) -0.088(2) 0.8563(16) 0.040(5) Uiso 1 1 d
H17 H -0.033(2) 0.279(2) 1.0396(16) 0.040(5) Uiso 1 1 d
H18 H 0.059(2) 0.351(2) 0.8772(15) 0.039(5) Uiso 1 1 d

loop_
_atom_site_aniso_label
_atom_site_aniso_U_11
_atom_site_aniso_U_22
_atom_site_aniso_U_33
_atom_site_aniso_U_23
_atom_site_aniso_U_13
_atom_site_aniso_U_12
O1 0.0293(5) 0.0219(4) 0.0278(5) 0.0022(3) 0.0051(4) -0.0005(3)
O2 0.0213(4) 0.0278(5) 0.0368(5) 0.0037(4) 0.0026(4) 0.0003(4)
O3 0.0498(7) 0.0687(9) 0.0480(7) 0.0282(6) 0.0224(6) 0.0033(6)
O4 0.0831(10) 0.0586(8) 0.0289(6) 0.0109(5) 0.0224(6) 0.0244(7)
N1 0.0192(5) 0.0206(5) 0.0313(5) 0.0023(4) 0.0031(4) -0.0008(4)
N2 0.0425(7) 0.0485(8) 0.0299(6) 0.0169(6) 0.0161(5) 0.0226(6)
C1 0.0201(6) 0.0226(6) 0.0252(6) 0.0036(4) 0.0043(4) 0.0031(4)
C2 0.0215(5) 0.0215(5) 0.0201(5) 0.0038(4) 0.0044(4) 0.0031(4)
C3 0.0193(5) 0.0200(5) 0.0213(5) 0.0026(4) 0.0036(4) 0.0002(4)
C4 0.0208(5) 0.0216(5) 0.0222(5) 0.0039(4) 0.0046(4) 0.0023(4)
C5 0.0209(6) 0.0214(5) 0.0255(6) 0.0041(4) 0.0050(4) 0.0025(4)
C6 0.0216(6) 0.0230(6) 0.0323(7) 0.0040(5) 0.0039(5) -0.0028(5)
C7 0.0306(7) 0.0287(6) 0.0321(7) 0.0024(5) 0.0051(5) -0.0049(5)
C8 0.0341(8) 0.0622(11) 0.0383(9) 0.0142(8) 0.0001(7) 0.0000(7)
C9 0.0261(6) 0.0217(5) 0.0188(5) 0.0040(4) 0.0049(4) 0.0026(4)
C10 0.0283(7) 0.0252(6) 0.0359(7) 0.0038(5) 0.0105(6) 0.0054(5)
C11 0.0217(6) 0.0255(6) 0.0213(5) 0.0039(4) 0.0054(4) 0.0030(4)
C12 0.0234(6) 0.0273(6) 0.0358(7) 0.0109(5) 0.0053(5) 0.0038(5)
C13 0.0204(5) 0.0222(5) 0.0224(5) 0.0043(4) 0.0049(4) 0.0046(4)
C14 0.0270(6) 0.0300(6) 0.0259(6) 0.0026(5) 0.0063(5) -0.0033(5)
C15 0.0298(7) 0.0360(7) 0.0330(7) 0.0091(6) 0.0107(5) -0.0014(6)
C16 0.0296(6) 0.0351(7) 0.0260(6) 0.0111(5) 0.0115(5) 0.0136(5)
C17 0.0407(8) 0.0335(7) 0.0221(6) 0.0017(5) 0.0038(5) 0.0058(6)
C18 0.0344(7) 0.0293(6) 0.0250(6) 0.0026(5) 0.0029(5) -0.0035(5)

loop_
_atom_type_symbol
_atom_type_description
_atom_type_scat_dispersion_real
_atom_type_scat_dispersion_imag
_atom_type_scat_source
C C 0.0033 0.0016 'International Tables Vol C Tables 4.2.6.8 and 6.1.1.4'
H H 0.0000 0.0000 'International Tables Vol C Tables 4.2.6.8 and 6.1.1.4'
N N 0.0061 0.0033 'International Tables Vol C Tables 4.2.6.8 and 6.1.1.4'
O O 0.0106 0.0060 'International Tables Vol C Tables 4.2.6.8 and 6.1.1.4'

loop_
_geom_angle_atom_site_label_1
_geom_angle_atom_site_label_2
_geom_angle_atom_site_label_3
_geom_angle
C1 N1 C6 118.55(10)
C5 N1 C1 118.20(10)
C5 N1 C6 121.70(10)
O3 N2 C16 118.44(13)
O4 N2 O3 123.90(13)
O4 N2 C16 117.66(14)
N1 C1 H1 113.5(9)
C2 C1 N1 122.75(11)
C2 C1 H1 123.6(9)
C1 C2 C3 120.69(11)
C1 C2 C9 120.99(11)
C9 C2 C3 118.32(10)
C2 C3 C13 111.22(9)
C2 C3 H3 108.4(9)
C4 C3 C2 108.75(9)
C4 C3 C13 112.36(10)
C4 C3 H3 109.6(9)
C13 C3 H3 106.4(9)
C5 C4 C3 121.38(11)
C5 C4 C11 120.88(11)
C11 C4 C3 117.75(10)
N1 C5 H5 114.3(9)
C4 C5 N1 122.02(11)
C4 C5 H5 123.7(9)
N1 C6 C7 112.14(11)
N1 C6 H6A 105.3(10)
N1 C6 H6B 106.7(10)
C7 C6 H6A 111.3(10)
C7 C6 H6B 110.8(10)
H6A C6 H6B 110.2(14)
C6 C7 H7 115.1(11)
C8 C7 C6 123.87(15)
C8 C7 H7 121.0(11)
C7 C8 H8A 119.7(12)
C7 C8 H8B 122.2(13)
H8A C8 H8B 118.1(18)
O1 C9 C2 120.63(11)
O1 C9 C10 120.67(11)
C2 C9 C10 118.69(11)
C9 C10 H10A 108.9(10)
C9 C10 H10B 109.5(12)
C9 C10 H10C 110.4(11)
H10A C10 H10B 110.3(16)
H10A C10 H10C 109.8(15)
H10B C10 H10C 107.8(16)
O2 C11 C4 119.98(11)
O2 C11 C12 120.27(11)
C4 C11 C12 119.74(11)
C11 C12 H12A 110.6(12)
C11 C12 H12B 109.5(10)
C11 C12 H12C 111.4(11)
H12A C12 H12B 108.8(15)
H12A C12 H12C 105.8(16)
H12B C12 H12C 110.7(15)
C14 C13 C3 119.99(11)
C14 C13 C18 118.82(12)
C18 C13 C3 121.19(11)
C13 C14 C15 121.14(13)
C13 C14 H14 118.3(10)
C15 C14 H14 120.5(10)
C14 C15 H15 119.9(11)
C16 C15 C14 118.23(13)
C16 C15 H15 121.8(11)
C15 C16 N2 118.40(13)
C17 C16 N2 119.03(13)
C17 C16 C15 122.56(12)
C16 C17 C18 118.25(13)
C16 C17 H17 121.2(11)
C18 C17 H17 120.6(11)
C13 C18 H18 119.8(11)
C17 C18 C13 120.99(13)
C17 C18 H18 119.2(11)

loop_
_geom_bond_atom_site_label_1
_geom_bond_atom_site_label_2
_geom_bond_distance
O1 C9 1.2253(15)
O2 C11 1.2314(15)
O3 N2 1.2250(19)
O4 N2 1.2246(19)
N1 C1 1.3835(16)
N1 C5 1.3741(16)
N1 C6 1.4684(16)
N2 C16 1.4748(17)
C1 C2 1.3434(17)
C1 H1 0.951(16)
C2 C3 1.5178(16)
C2 C9 1.4699(17)
C3 C4 1.5176(16)
C3 C13 1.5251(16)
C3 H3 1.003(16)
C4 C5 1.3509(17)
C4 C11 1.4676(17)
C5 H5 0.957(16)
C6 C7 1.498(2)
C6 H6A 0.978(18)
C6 H6B 1.012(18)
C7 C8 1.315(2)
C7 H7 0.967(19)
C8 H8A 0.98(2)
C8 H8B 1.00(2)
C9 C10 1.5107(18)
C10 H10A 0.996(18)
C10 H10B 0.96(2)
C10 H10C 0.97(2)
C11 C12 1.5103(18)
C12 H12A 0.97(2)
C12 H12B 0.985(18)
C12 H12C 0.99(2)
C13 C14 1.3881(17)
C13 C18 1.3930(18)
C14 C15 1.3906(19)
C14 H14 0.988(17)
C15 C16 1.379(2)
C15 H15 0.980(19)
C16 C17 1.377(2)
C17 C18 1.392(2)
C17 H17 0.961(19)
C18 H18 0.988(18)
